data_7014973
loop_
_publ_author_name
'Chen, Gui'
'Man, Wai-Lun'
'Yiu, Shek-Man'
'Wong, Tsz-Wing'
'Szeto, Lap'
'Wong, Wing-Tak'
'Lau, Tai-Chu'

_publ_section_title
;
 Binuclear (salen)osmium phosphinidine and phosphiniminato complexes.
;
_journal_issue 9
_journal_name_full 'Dalton transactions (Cambridge, England : 2003)'
_journal_page_first 1938
_journal_page_last 1944
_journal_paper_doi 10.1039/c0dt01367f
_journal_volume 40
_journal_year 2011
_chemical_formula_sum 'C81.75 H80 Cl3.5 F12 N8 O4.25 Os2 P4'
_chemical_formula_weight 2098.89
_chemical_name_systematic
;
?
;
_space_group_IT_number 14
_symmetry_cell_setting monoclinic
_symmetry_space_group_name_Hall '-P 2ybc'
_symmetry_space_group_name_H-M 'P 1 21/c 1'
_atom_sites_solution_hydrogens geom
_atom_sites_solution_primary direct
_atom_sites_solution_secondary difmap
_audit_creation_method SHELXL-97
_cell_angle_alpha 90.00
_cell_angle_beta 90.6675(8)
_cell_angle_gamma 90.00
_cell_formula_units_Z 4
_cell_length_a 21.63349(15)
_cell_length_b 23.90315(17)
_cell_length_c 15.89060(13)
_cell_measurement_reflns_used 41251
_cell_measurement_temperature 113(2)
_cell_measurement_theta_max 71.4822
_cell_measurement_theta_min 3.4327
_cell_volume 8216.61(11)
_computing_cell_refinement 'CrysAlisPro, Oxford Diffraction Ltd'
_computing_data_collection 'CrysAlisPro, Oxford Diffraction Ltd'
_computing_data_reduction 'CrysAlisPro, Oxford Diffraction Ltd'
_computing_molecular_graphics Ortep-3
_computing_publication_material Wingx
_computing_structure_refinement 'SHELXL-97 (Sheldrick, 1997)'
_computing_structure_solution 'SHELXS-97 (Sheldrick, 1990)'
_diffrn_ambient_temperature 113(2)
_diffrn_detector_area_resol_mean 16.1270
_diffrn_measured_fraction_theta_full 0.950
_diffrn_measured_fraction_theta_max 0.950
_diffrn_measurement_device_type 'Xcalibur, Sapphire3, Gemini ultra'
_diffrn_measurement_method '\w scans'
_diffrn_radiation_monochromator mirror
_diffrn_radiation_source 'Enhance Ultra (Cu) X-ray Source'
_diffrn_radiation_type CuK\a
_diffrn_radiation_wavelength 1.54180
_diffrn_reflns_av_R_equivalents 0.0319
_diffrn_reflns_av_sigmaI/netI 0.0223
_diffrn_reflns_limit_h_max 25
_diffrn_reflns_limit_h_min -25
_diffrn_reflns_limit_k_max 28
_diffrn_reflns_limit_k_min -28
_diffrn_reflns_limit_l_max 18
_diffrn_reflns_limit_l_min -16
_diffrn_reflns_number 59907
_diffrn_reflns_theta_full 67.00
_diffrn_reflns_theta_max 67.00
_diffrn_reflns_theta_min 3.70
_exptl_absorpt_coefficient_mu 8.247
_exptl_absorpt_correction_T_max 1.00000
_exptl_absorpt_correction_T_min 0.42124
_exptl_absorpt_correction_type multi-scan
_exptl_absorpt_process_details 'CrysAlisPro, Oxford Diffraction Ltd'
_exptl_crystal_colour 'dark red'
_exptl_crystal_density_diffrn 1.697
_exptl_crystal_density_method 'not measured'
_exptl_crystal_description block
_exptl_crystal_F_000 4160
_exptl_crystal_size_max 0.31
_exptl_crystal_size_mid 0.14
_exptl_crystal_size_min 0.02
_refine_diff_density_max 1.270
_refine_diff_density_min -0.936
_refine_diff_density_rms 0.101
_refine_ls_extinction_method none
_refine_ls_goodness_of_fit_ref 1.082
_refine_ls_hydrogen_treatment constr
_refine_ls_matrix_type full
_refine_ls_number_parameters 1103
_refine_ls_number_reflns 13910
_refine_ls_number_restraints 108
_refine_ls_restrained_S_all 1.081
_refine_ls_R_factor_all 0.0442
_refine_ls_R_factor_gt 0.0362
_refine_ls_shift/su_max 0.000
_refine_ls_shift/su_mean 0.000
_refine_ls_structure_factor_coef Fsqd
_refine_ls_weighting_details 'calc w=1/[\s^2^(Fo^2^)+(0.0333P)^2^+36.9282P] where P=(Fo^2^+2Fc^2^)/3'
_refine_ls_weighting_scheme calc
_refine_ls_wR_factor_gt 0.0861
_refine_ls_wR_factor_ref 0.0889
_reflns_number_gt 12153
_reflns_number_total 13910
_reflns_threshold_expression >2sigma(I)
_cod_data_source_file C0DT01367F.TXT
_cod_data_source_block 4
_cod_original_sg_symbol_H-M P2(1)/c
_cod_original_formula_sum 'C81.75 H80 Cl3.50 F12 N8 O4.25 Os2 P4'
_cod_database_code 7014973

loop_
_symmetry_equiv_pos_as_xyz
'x, y, z'
'-x, y+1/2, -z+1/2'
'-x, -y, -z'
'x, -y-1/2, z-1/2'

loop_
_atom_site_label
_atom_site_type_symbol
_atom_site_fract_x
_atom_site_fract_y
_atom_site_fract_z
_atom_site_U_iso_or_equiv
_atom_site_adp_type
_atom_site_occupancy
_atom_site_symmetry_multiplicity
_atom_site_calc_flag
_atom_site_refinement_flags
_atom_site_disorder_assembly
_atom_site_disorder_group
Os1 Os 0.206472(9) -0.037266(8) 0.222876(13) 0.02223(6) Uani 1 1 d . . .
Os2 Os 0.369627(9) 0.076047(8) -0.105898(14) 0.02355(6) Uani 1 1 d . A .
P1 P 0.13864(6) -0.11876(5) 0.36773(8) 0.0299(3) Uani 1 1 d . . .
P2 P 0.47098(5) 0.10694(5) -0.25640(8) 0.0220(2) Uani 1 1 d . A .
P3 P 0.34151(8) 0.20322(6) 0.24597(10) 0.0446(4) Uani 1 1 d . . .
P4 P 0.07852(7) 0.01389(8) 0.83675(10) 0.0444(4) Uani 1 1 d . . .
F1 F 0.4076(3) 0.1784(2) 0.2318(4) 0.127(3) Uani 1 1 d . . .
F2 F 0.3529(3) 0.24302(19) 0.1679(3) 0.0904(16) Uani 1 1 d . . .
F3 F 0.3717(2) 0.2493(2) 0.3063(3) 0.0940(17) Uani 1 1 d . . .
F4 F 0.3326(3) 0.1655(3) 0.3258(3) 0.1067(19) Uani 1 1 d . . .
F5 F 0.3122(4) 0.1577(2) 0.1874(3) 0.122(2) Uani 1 1 d . . .
F6 F 0.27615(19) 0.2287(2) 0.2594(3) 0.0828(15) Uani 1 1 d . . .
F7 F 0.0839(3) -0.0484(2) 0.8088(4) 0.111(2) Uani 1 1 d . . .
F8 F 0.1129(2) 0.0361(3) 0.7562(3) 0.118(3) Uani 1 1 d . . .
F9 F 0.01451(15) 0.01731(17) 0.7851(2) 0.0546(10) Uani 1 1 d . . .
F10 F 0.04278(19) -0.0033(2) 0.9185(3) 0.0756(13) Uani 1 1 d . . .
F11 F 0.14223(17) 0.0107(2) 0.8868(3) 0.0757(14) Uani 1 1 d . . .
F12 F 0.0713(3) 0.0771(2) 0.8658(4) 0.0957(17) Uani 1 1 d . . .
O2 O 0.20209(14) -0.11586(13) 0.17591(19) 0.0218(7) Uani 1 1 d . . .
O1 O 0.28107(15) -0.05904(14) 0.2927(2) 0.0268(7) Uani 1 1 d . . .
O4 O 0.37575(15) 0.00211(13) -0.1655(2) 0.0261(7) Uani 1 1 d . . .
O3 O 0.45486(14) 0.06342(13) -0.0553(2) 0.0246(7) Uani 1 1 d . . .
N2 N 0.13508(17) -0.01018(16) 0.1530(3) 0.0244(9) Uani 1 1 d . . .
N1 N 0.20555(19) 0.04061(17) 0.2680(3) 0.0279(9) Uani 1 1 d . . .
N5 N 0.1500(2) -0.05984(18) 0.3214(3) 0.0315(10) Uani 1 1 d . . .
H5N H 0.1281 -0.0320 0.3417 0.038 Uiso 1 1 calc R . .
N7 N 0.26469(17) -0.01297(16) 0.1268(3) 0.0239(8) Uani 1 1 d . A .
N4 N 0.28556(18) 0.09241(18) -0.1531(3) 0.0307(10) Uani 1 1 d . . .
N3 N 0.35708(19) 0.14844(17) -0.0459(3) 0.0283(9) Uani 1 1 d . . .
N6 N 0.40665(18) 0.11626(16) -0.2082(3) 0.0263(9) Uani 1 1 d . . .
H6N H 0.3834 0.1431 -0.2292 0.032 Uiso 1 1 calc R A .
N8 N 0.33047(18) 0.03402(16) -0.0062(3) 0.0257(9) Uani 1 1 d . . .
C20 C 0.1609(2) -0.1330(2) 0.1191(3) 0.0252(10) Uani 1 1 d . . .
C19 C 0.1625(2) -0.1897(2) 0.0961(3) 0.0317(12) Uani 1 1 d . . .
H19A H 0.1926 -0.2134 0.1215 0.038 Uiso 1 1 calc R . .
C18 C 0.1220(3) -0.2120(2) 0.0382(4) 0.0446(15) Uani 1 1 d . . .
H18A H 0.1247 -0.2505 0.0238 0.053 Uiso 1 1 calc R . .
C17 C 0.0771(3) -0.1787(3) 0.0005(4) 0.0511(17) Uani 1 1 d . . .
H17A H 0.0489 -0.1941 -0.0394 0.061 Uiso 1 1 calc R . .
C16 C 0.0739(3) -0.1232(3) 0.0214(4) 0.0448(15) Uani 1 1 d . . .
H16A H 0.0433 -0.1006 -0.0050 0.054 Uiso 1 1 calc R . .
C15 C 0.1146(2) -0.0983(2) 0.0814(3) 0.0272(11) Uani 1 1 d . . .
C14 C 0.1042(2) -0.0400(2) 0.0995(3) 0.0284(11) Uani 1 1 d . . .
H14A H 0.0718 -0.0219 0.0693 0.034 Uiso 1 1 calc R . .
C13 C 0.1180(3) 0.0488(2) 0.1725(5) 0.0502(17) Uani 1 1 d . . .
H13A H 0.0868 0.0448 0.2181 0.060 Uiso 1 1 calc R . .
C12 C 0.0844(3) 0.0811(2) 0.1068(4) 0.0471(16) Uani 1 1 d . . .
H12A H 0.0455 0.0615 0.0921 0.057 Uiso 1 1 calc R . .
H12B H 0.1099 0.0828 0.0556 0.057 Uiso 1 1 calc R . .
C11 C 0.0695(3) 0.1401(3) 0.1351(6) 0.069(2) Uani 1 1 d . . .
H11A H 0.0604 0.1629 0.0844 0.083 Uiso 1 1 calc R . .
H11B H 0.0311 0.1387 0.1685 0.083 Uiso 1 1 calc R . .
C10 C 0.1165(4) 0.1694(3) 0.1849(6) 0.077(3) Uani 1 1 d . . .
H10A H 0.0962 0.2008 0.2144 0.093 Uiso 1 1 calc R . .
H10B H 0.1468 0.1857 0.1458 0.093 Uiso 1 1 calc R . .
C9 C 0.1515(3) 0.1351(2) 0.2498(4) 0.0436(14) Uani 1 1 d . . .
H9A H 0.1894 0.1553 0.2675 0.052 Uiso 1 1 calc R . .
H9B H 0.1256 0.1296 0.3000 0.052 Uiso 1 1 calc R . .
C8 C 0.1688(3) 0.0792(2) 0.2140(5) 0.0546(18) Uani 1 1 d . . .
H8A H 0.1974 0.0886 0.1669 0.066 Uiso 1 1 calc R . .
C7 C 0.2381(2) 0.0582(2) 0.3319(3) 0.0316(12) Uani 1 1 d . . .
H7A H 0.2332 0.0961 0.3483 0.038 Uiso 1 1 calc R . .
C6 C 0.2808(2) 0.0246(2) 0.3797(3) 0.0328(12) Uani 1 1 d . . .
C5 C 0.3075(3) 0.0503(3) 0.4529(4) 0.0465(15) Uani 1 1 d . . .
H5A H 0.2952 0.0872 0.4675 0.056 Uiso 1 1 calc R . .
C4 C 0.3497(3) 0.0237(3) 0.5020(4) 0.0519(17) Uani 1 1 d . . .
H4A H 0.3670 0.0417 0.5501 0.062 Uiso 1 1 calc R . .
C3 C 0.3676(3) -0.0306(3) 0.4809(4) 0.0440(15) Uani 1 1 d . . .
H3A H 0.3971 -0.0495 0.5152 0.053 Uiso 1 1 calc R . .
C2 C 0.3435(2) -0.0568(2) 0.4118(3) 0.0335(12) Uani 1 1 d . . .
H2A H 0.3566 -0.0938 0.3990 0.040 Uiso 1 1 calc R . .
C1 C 0.2998(2) -0.0307(2) 0.3594(3) 0.0271(11) Uani 1 1 d . . .
C41 C 0.2079(2) -0.1565(2) 0.3974(3) 0.0311(11) Uani 1 1 d . . .
C42 C 0.2459(2) -0.1793(2) 0.3375(3) 0.0322(12) Uani 1 1 d . . .
H42A H 0.2366 -0.1739 0.2795 0.039 Uiso 1 1 calc R . .
C43 C 0.2976(3) -0.2101(2) 0.3610(4) 0.0353(12) Uani 1 1 d . . .
H43A H 0.3235 -0.2257 0.3193 0.042 Uiso 1 1 calc R . .
C44 C 0.3113(3) -0.2181(2) 0.4451(4) 0.0379(13) Uani 1 1 d . . .
H44A H 0.3464 -0.2396 0.4613 0.046 Uiso 1 1 calc R . .
C45 C 0.2742(3) -0.1950(2) 0.5054(4) 0.0386(13) Uani 1 1 d . . .
H45A H 0.2843 -0.2002 0.5632 0.046 Uiso 1 1 calc R . .
C46 C 0.2225(3) -0.1644(2) 0.4832(3) 0.0337(12) Uani 1 1 d . . .
H46A H 0.1970 -0.1487 0.5254 0.040 Uiso 1 1 calc R . .
C47 C 0.0973(3) -0.1038(3) 0.4632(4) 0.0392(13) Uani 1 1 d . . .
C52 C 0.0518(3) -0.1402(3) 0.4911(4) 0.0521(16) Uani 1 1 d . . .
H52A H 0.0412 -0.1726 0.4595 0.063 Uiso 1 1 calc R . .
C51 C 0.0220(4) -0.1283(4) 0.5665(5) 0.073(2) Uani 1 1 d . . .
H51A H -0.0085 -0.1532 0.5870 0.087 Uiso 1 1 calc R . .
C50 C 0.0366(4) -0.0810(4) 0.6111(5) 0.074(2) Uani 1 1 d . . .
H50A H 0.0156 -0.0732 0.6620 0.089 Uiso 1 1 calc R . .
C49 C 0.0809(4) -0.0446(4) 0.5836(5) 0.067(2) Uani 1 1 d . . .
H49A H 0.0908 -0.0120 0.6152 0.080 Uiso 1 1 calc R . .
C48 C 0.1112(3) -0.0560(3) 0.5090(4) 0.0543(17) Uani 1 1 d . . .
H48A H 0.1417 -0.0308 0.4891 0.065 Uiso 1 1 calc R . .
C53 C 0.0917(2) -0.1669(2) 0.3078(3) 0.0337(12) Uani 1 1 d . . .
C54 C 0.0456(3) -0.1444(3) 0.2561(4) 0.0432(14) Uani 1 1 d . . .
H54A H 0.0410 -0.1050 0.2512 0.052 Uiso 1 1 calc R . .
C55 C 0.0066(3) -0.1798(3) 0.2122(4) 0.0565(18) Uani 1 1 d . . .
H55A H -0.0250 -0.1647 0.1768 0.068 Uiso 1 1 calc R . .
C56 C 0.0132(3) -0.2375(3) 0.2194(4) 0.0596(19) Uani 1 1 d . . .
H56A H -0.0141 -0.2617 0.1895 0.072 Uiso 1 1 calc R . .
C57 C 0.0592(3) -0.2594(3) 0.2699(5) 0.0525(17) Uani 1 1 d . . .
H57A H 0.0639 -0.2989 0.2741 0.063 Uiso 1 1 calc R . .
C58 C 0.0986(3) -0.2247(2) 0.3144(4) 0.0409(14) Uani 1 1 d . . .
H58A H 0.1302 -0.2401 0.3494 0.049 Uiso 1 1 calc R . .
C40 C 0.3390(2) -0.0127(2) -0.2286(3) 0.0304(11) Uani 1 1 d . . .
C39 C 0.3556(3) -0.0615(2) -0.2733(4) 0.0373(13) Uani 1 1 d . . .
H39A H 0.3916 -0.0815 -0.2568 0.045 Uiso 1 1 calc R . .
C38 C 0.3206(3) -0.0805(3) -0.3402(4) 0.0516(16) Uani 1 1 d . . .
H38A H 0.3332 -0.1130 -0.3701 0.062 Uiso 1 1 calc R . .
C37 C 0.2661(3) -0.0522(3) -0.3648(5) 0.0597(19) Uani 1 1 d . . .
H37A H 0.2415 -0.0658 -0.4103 0.072 Uiso 1 1 calc R . .
C36 C 0.2495(3) -0.0057(3) -0.3228(4) 0.0539(17) Uani 1 1 d . . .
H36A H 0.2129 0.0132 -0.3401 0.065 Uiso 1 1 calc R . .
C35 C 0.2839(2) 0.0164(2) -0.2538(4) 0.0364(13) Uani 1 1 d . . .
C34 C 0.2591(2) 0.0649(2) -0.2133(4) 0.0359(13) Uani 1 1 d . . .
H34A H 0.2199 0.0778 -0.2324 0.043 Uiso 1 1 calc R . .
C28A C 0.2986(5) 0.1775(4) -0.0738(7) 0.033(2) Uani 0.60 1 d PDU A 1
H28A H 0.3088 0.2008 -0.1240 0.039 Uiso 0.60 1 calc PR A 1
C29A C 0.2697(7) 0.2159(6) -0.0091(11) 0.044(3) Uani 0.60 1 d PDU A 1
H29A H 0.3000 0.2446 0.0092 0.053 Uiso 0.60 1 calc PR A 1
H29B H 0.2572 0.1941 0.0408 0.053 Uiso 0.60 1 calc PR A 1
C30A C 0.2129(7) 0.2441(6) -0.0497(9) 0.055(4) Uani 0.60 1 d PDU A 1
H30A H 0.1928 0.2686 -0.0078 0.067 Uiso 0.60 1 calc PR A 1
H30B H 0.2263 0.2679 -0.0971 0.067 Uiso 0.60 1 calc PR A 1
C31A C 0.1672(7) 0.2019(6) -0.0813(10) 0.057(4) Uani 0.60 1 d PDU A 1
H31A H 0.1312 0.2216 -0.1063 0.069 Uiso 0.60 1 calc PR A 1
H31B H 0.1524 0.1794 -0.0334 0.069 Uiso 0.60 1 calc PR A 1
C32A C 0.1956(6) 0.1620(6) -0.1489(8) 0.040(3) Uani 0.60 1 d PDU A 1
H32A H 0.1651 0.1336 -0.1676 0.048 Uiso 0.60 1 calc PR A 1
H32B H 0.2097 0.1833 -0.1985 0.048 Uiso 0.60 1 calc PR A 1
C33A C 0.2511(4) 0.1341(4) -0.1020(7) 0.034(2) Uani 0.60 1 d PDU A 1
H33A H 0.2351 0.1148 -0.0509 0.040 Uiso 0.60 1 calc PR A 1
C28B C 0.2917(10) 0.1665(7) -0.0428(11) 0.039(4) Uani 0.40 1 d PDU A 2
H28B H 0.2711 0.1427 0.0003 0.047 Uiso 0.40 1 calc PR A 2
C29B C 0.2767(11) 0.2269(9) -0.0216(19) 0.045(5) Uani 0.40 1 d PDU A 2
H29C H 0.2956 0.2520 -0.0637 0.053 Uiso 0.40 1 calc PR A 2
H29D H 0.2946 0.2363 0.0343 0.053 Uiso 0.40 1 calc PR A 2
C30B C 0.2067(9) 0.2366(10) -0.0206(13) 0.050(5) Uani 0.40 1 d PDU A 2
H30C H 0.1986 0.2771 -0.0135 0.060 Uiso 0.40 1 calc PR A 2
H30D H 0.1892 0.2169 0.0285 0.060 Uiso 0.40 1 calc PR A 2
C31B C 0.1738(12) 0.2161(8) -0.1010(15) 0.058(5) Uani 0.40 1 d PDU A 2
H31C H 0.1285 0.2169 -0.0930 0.069 Uiso 0.40 1 calc PR A 2
H31D H 0.1838 0.2412 -0.1485 0.069 Uiso 0.40 1 calc PR A 2
C32B C 0.1943(9) 0.1565(9) -0.1215(15) 0.049(5) Uani 0.40 1 d PDU A 2
H32C H 0.1794 0.1311 -0.0770 0.058 Uiso 0.40 1 calc PR A 2
H32D H 0.1748 0.1449 -0.1753 0.058 Uiso 0.40 1 calc PR A 2
C33B C 0.2640(8) 0.1503(7) -0.1285(11) 0.042(4) Uani 0.40 1 d PDU A 2
H33B H 0.2790 0.1775 -0.1715 0.051 Uiso 0.40 1 calc PR A 2
C27 C 0.3979(2) 0.17230(19) 0.0038(3) 0.0279(11) Uani 1 1 d . A .
H27A H 0.3866 0.2069 0.0286 0.033 Uiso 1 1 calc R . .
C26 C 0.4581(2) 0.1508(2) 0.0240(3) 0.0291(11) Uani 1 1 d . . .
C25 C 0.4949(3) 0.1849(2) 0.0778(3) 0.0362(13) Uani 1 1 d . A .
H25A H 0.4784 0.2194 0.0970 0.043 Uiso 1 1 calc R . .
C24 C 0.5532(3) 0.1697(2) 0.1028(4) 0.0396(13) Uani 1 1 d . . .
H24A H 0.5767 0.1932 0.1393 0.048 Uiso 1 1 calc R A .
C23 C 0.5779(3) 0.1190(2) 0.0739(3) 0.0342(12) Uani 1 1 d . A .
H23A H 0.6186 0.1084 0.0902 0.041 Uiso 1 1 calc R . .
C22 C 0.5433(2) 0.0847(2) 0.0221(3) 0.0295(11) Uani 1 1 d . . .
H22A H 0.5604 0.0501 0.0043 0.035 Uiso 1 1 calc R A .
C21 C 0.4837(2) 0.09946(19) -0.0050(3) 0.0256(10) Uani 1 1 d . A .
C71 C 0.4904(2) 0.03481(19) -0.2764(3) 0.0240(10) Uani 1 1 d . . .
C76 C 0.5079(2) -0.0011(2) -0.2112(3) 0.0264(10) Uani 1 1 d . A .
H76A H 0.5072 0.0116 -0.1546 0.032 Uiso 1 1 calc R . .
C75 C 0.5263(2) -0.0550(2) -0.2290(3) 0.0299(11) Uani 1 1 d . . .
H75A H 0.5374 -0.0796 -0.1843 0.036 Uiso 1 1 calc R A .
C74 C 0.5285(3) -0.0739(2) -0.3121(3) 0.0346(12) Uani 1 1 d . A .
H74A H 0.5422 -0.1107 -0.3242 0.041 Uiso 1 1 calc R . .
C73 C 0.5109(3) -0.0388(2) -0.3761(4) 0.0388(13) Uani 1 1 d . . .
H73A H 0.5118 -0.0516 -0.4326 0.047 Uiso 1 1 calc R A .
C72 C 0.4916(2) 0.0154(2) -0.3591(3) 0.0308(11) Uani 1 1 d . A .
H72A H 0.4791 0.0394 -0.4039 0.037 Uiso 1 1 calc R . .
C65 C 0.4664(2) 0.14050(19) -0.3577(3) 0.0259(10) Uani 1 1 d . . .
C66 C 0.4098(3) 0.1476(2) -0.3992(3) 0.0330(12) Uani 1 1 d . A .
H66A H 0.3723 0.1386 -0.3717 0.040 Uiso 1 1 calc R . .
C67 C 0.4085(3) 0.1680(2) -0.4815(4) 0.0391(14) Uani 1 1 d . . .
H67A H 0.3701 0.1734 -0.5098 0.047 Uiso 1 1 calc R A .
C68 C 0.4627(3) 0.1803(2) -0.5216(3) 0.0402(14) Uani 1 1 d . A .
H68A H 0.4614 0.1938 -0.5778 0.048 Uiso 1 1 calc R . .
C69 C 0.5181(3) 0.1734(2) -0.4818(4) 0.0427(14) Uani 1 1 d . . .
H69A H 0.5553 0.1816 -0.5105 0.051 Uiso 1 1 calc R A .
C70 C 0.5205(3) 0.1543(2) -0.3992(3) 0.0332(12) Uani 1 1 d . A .
H70A H 0.5592 0.1506 -0.3710 0.040 Uiso 1 1 calc R . .
C59 C 0.5370(2) 0.1374(2) -0.2038(3) 0.0258(10) Uani 1 1 d . . .
C60 C 0.5951(2) 0.1129(2) -0.2038(3) 0.0276(11) Uani 1 1 d . A .
H60A H 0.6008 0.0774 -0.2296 0.033 Uiso 1 1 calc R . .
C61 C 0.6449(2) 0.1399(2) -0.1663(3) 0.0351(12) Uani 1 1 d . . .
H61A H 0.6846 0.1227 -0.1660 0.042 Uiso 1 1 calc R A .
C62 C 0.6374(3) 0.1908(3) -0.1300(4) 0.0537(18) Uani 1 1 d . A .
H62A H 0.6718 0.2094 -0.1051 0.064 Uiso 1 1 calc R . .
C63 C 0.5797(3) 0.2153(3) -0.1291(5) 0.071(2) Uani 1 1 d . . .
H63A H 0.5746 0.2507 -0.1029 0.085 Uiso 1 1 calc R A .
C64 C 0.5290(3) 0.1888(3) -0.1663(4) 0.0491(17) Uani 1 1 d . A .
H64A H 0.4894 0.2060 -0.1658 0.059 Uiso 1 1 calc R . .
C77 C 0.2533(2) -0.0270(2) 0.0452(3) 0.0275(11) Uani 1 1 d . . .
H77A H 0.2217 -0.0535 0.0328 0.033 Uiso 1 1 calc R A .
C78 C 0.2856(2) -0.0041(2) -0.0196(3) 0.0276(11) Uani 1 1 d . A .
H78A H 0.2762 -0.0154 -0.0756 0.033 Uiso 1 1 calc R . .
C79 C 0.3446(2) 0.0454(2) 0.0750(3) 0.0275(11) Uani 1 1 d . A .
H79A H 0.3778 0.0702 0.0872 0.033 Uiso 1 1 calc R . .
C80 C 0.3129(2) 0.0225(2) 0.1400(3) 0.0266(11) Uani 1 1 d . . .
H80A H 0.3248 0.0315 0.1961 0.032 Uiso 1 1 calc R A .
C1S C 0.2047(4) 0.8761(3) 0.8047(5) 0.069(2) Uani 1 1 d . . .
H1SA H 0.2266 0.9092 0.7825 0.082 Uiso 1 1 calc R . .
H1SB H 0.1616 0.8873 0.8164 0.082 Uiso 1 1 calc R . .
Cl1 Cl 0.23975(14) 0.85563(9) 0.89711(13) 0.0911(8) Uani 1 1 d . . .
Cl2 Cl 0.20401(11) 0.82316(8) 0.72734(13) 0.0759(6) Uani 1 1 d . . .
C2S C 0.1028(8) 0.1300(8) 0.6095(9) 0.140(8) Uani 0.75 1 d P B 1
H2S1 H 0.0643 0.1078 0.6138 0.168 Uiso 0.75 1 calc PR B 1
H2S2 H 0.1245 0.1277 0.6646 0.168 Uiso 0.75 1 calc PR B 1
Cl3 Cl 0.14884(14) 0.10000(12) 0.5342(3) 0.0946(11) Uani 0.75 1 d P B 1
Cl4 Cl 0.08367(17) 0.19746(17) 0.5912(3) 0.1373(19) Uani 0.75 1 d P B 1
O1W O 0.1860(7) 0.1804(6) 0.6543(10) 0.041(4) Uiso 0.25 1 d P C 2

loop_
_atom_site_aniso_label
_atom_site_aniso_U_11
_atom_site_aniso_U_22
_atom_site_aniso_U_33
_atom_site_aniso_U_23
_atom_site_aniso_U_13
_atom_site_aniso_U_12
Os1 0.02257(11) 0.02155(10) 0.02266(12) 0.00198(8) 0.00370(9) -0.00019(8)
Os2 0.02242(11) 0.02225(10) 0.02615(12) 0.00380(8) 0.00722(9) 0.00073(8)
P1 0.0316(7) 0.0314(7) 0.0268(7) 0.0070(5) 0.0089(6) 0.0023(5)
P2 0.0220(6) 0.0227(6) 0.0213(6) 0.0016(5) 0.0040(5) 0.0003(4)
P3 0.0655(10) 0.0325(7) 0.0364(8) -0.0017(6) 0.0173(8) 0.0026(7)
P4 0.0289(7) 0.0639(10) 0.0406(9) 0.0078(8) 0.0059(7) -0.0004(7)
F1 0.128(5) 0.104(4) 0.150(6) 0.050(4) 0.084(4) 0.068(4)
F2 0.129(4) 0.058(3) 0.085(3) 0.032(2) 0.021(3) 0.005(3)
F3 0.060(3) 0.127(4) 0.096(4) -0.044(3) 0.007(3) -0.029(3)
F4 0.125(5) 0.125(5) 0.070(3) 0.049(3) 0.015(3) -0.026(4)
F5 0.223(7) 0.062(3) 0.082(4) -0.041(3) 0.034(4) -0.038(4)
F6 0.050(2) 0.101(4) 0.097(4) -0.037(3) -0.011(2) 0.007(2)
F7 0.115(4) 0.093(4) 0.125(5) -0.044(3) -0.055(4) 0.059(3)
F8 0.057(3) 0.248(8) 0.051(3) 0.032(4) 0.008(2) -0.055(4)
F9 0.0357(18) 0.072(2) 0.056(2) 0.0172(19) -0.0025(17) -0.0012(17)
F10 0.054(2) 0.120(4) 0.053(2) 0.025(3) 0.004(2) -0.023(2)
F11 0.038(2) 0.132(4) 0.056(3) 0.002(3) -0.0069(19) 0.005(2)
F12 0.109(4) 0.068(3) 0.110(4) -0.004(3) -0.030(3) -0.007(3)
O2 0.0230(16) 0.0221(16) 0.0202(16) 0.0011(13) -0.0024(14) -0.0011(13)
O1 0.0243(17) 0.0312(18) 0.0248(18) -0.0035(14) -0.0024(15) 0.0041(14)
O4 0.0249(16) 0.0242(16) 0.0292(19) 0.0002(14) -0.0019(15) -0.0026(13)
O3 0.0228(16) 0.0239(16) 0.0272(18) -0.0022(14) 0.0035(14) 0.0024(13)
N2 0.0207(19) 0.024(2) 0.029(2) 0.0033(17) 0.0019(18) 0.0032(16)
N1 0.031(2) 0.024(2) 0.028(2) -0.0031(18) 0.0031(19) 0.0016(17)
N5 0.031(2) 0.030(2) 0.033(2) 0.0025(19) 0.015(2) 0.0061(18)
N7 0.0207(19) 0.027(2) 0.025(2) 0.0007(17) 0.0079(17) -0.0011(16)
N4 0.0174(19) 0.036(2) 0.039(3) 0.009(2) 0.0054(19) 0.0022(17)
N3 0.029(2) 0.024(2) 0.032(2) 0.0050(18) 0.0145(19) 0.0035(17)
N6 0.029(2) 0.024(2) 0.026(2) 0.0072(17) 0.0030(18) 0.0051(16)
N8 0.026(2) 0.023(2) 0.028(2) 0.0031(17) 0.0072(18) 0.0012(16)
C20 0.027(2) 0.029(2) 0.019(2) 0.005(2) 0.002(2) 0.000(2)
C19 0.036(3) 0.030(3) 0.029(3) 0.000(2) -0.001(2) 0.006(2)
C18 0.053(4) 0.036(3) 0.044(4) -0.010(3) -0.014(3) 0.008(3)
C17 0.058(4) 0.043(3) 0.051(4) -0.015(3) -0.029(3) 0.008(3)
C16 0.049(3) 0.040(3) 0.045(4) -0.005(3) -0.004(3) 0.003(3)
C15 0.026(2) 0.031(3) 0.025(3) 0.002(2) -0.003(2) 0.000(2)
C14 0.028(3) 0.032(3) 0.026(3) 0.006(2) -0.001(2) 0.004(2)
C13 0.048(4) 0.025(3) 0.077(5) -0.004(3) -0.017(3) 0.006(2)
C12 0.043(3) 0.030(3) 0.068(4) 0.006(3) -0.014(3) 0.005(2)
C11 0.057(4) 0.032(3) 0.117(7) 0.000(4) -0.025(4) 0.014(3)
C10 0.087(6) 0.035(4) 0.109(7) -0.011(4) -0.025(5) 0.020(4)
C9 0.041(3) 0.027(3) 0.063(4) -0.003(3) 0.006(3) 0.004(2)
C8 0.068(4) 0.031(3) 0.065(4) -0.010(3) -0.018(4) 0.013(3)
C7 0.036(3) 0.025(2) 0.034(3) -0.005(2) 0.006(2) 0.001(2)
C6 0.035(3) 0.031(3) 0.032(3) -0.002(2) 0.002(2) -0.005(2)
C5 0.058(4) 0.035(3) 0.046(4) -0.011(3) -0.007(3) -0.007(3)
C4 0.063(4) 0.047(4) 0.045(4) -0.010(3) -0.019(3) -0.005(3)
C3 0.045(3) 0.046(3) 0.041(3) 0.004(3) -0.012(3) -0.006(3)
C2 0.033(3) 0.033(3) 0.034(3) 0.000(2) 0.001(2) -0.004(2)
C1 0.027(2) 0.032(3) 0.022(3) -0.001(2) 0.005(2) -0.006(2)
C41 0.032(3) 0.027(3) 0.035(3) 0.005(2) 0.007(2) -0.002(2)
C42 0.035(3) 0.033(3) 0.028(3) 0.007(2) 0.002(2) 0.002(2)
C43 0.034(3) 0.034(3) 0.038(3) 0.004(2) 0.002(3) 0.006(2)
C44 0.038(3) 0.031(3) 0.044(3) 0.003(2) -0.006(3) -0.001(2)
C45 0.049(3) 0.035(3) 0.031(3) 0.001(2) -0.008(3) -0.003(3)
C46 0.044(3) 0.030(3) 0.028(3) 0.001(2) 0.004(3) -0.003(2)
C47 0.039(3) 0.048(3) 0.030(3) 0.010(3) 0.010(3) 0.008(3)
C52 0.053(4) 0.063(4) 0.042(4) 0.013(3) 0.017(3) 0.003(3)
C51 0.072(5) 0.100(7) 0.048(4) 0.017(4) 0.025(4) -0.019(5)
C50 0.070(5) 0.113(7) 0.039(4) -0.001(5) 0.028(4) 0.006(5)
C49 0.067(5) 0.091(6) 0.043(4) -0.021(4) 0.020(4) 0.001(4)
C48 0.055(4) 0.064(4) 0.044(4) -0.008(3) 0.015(3) 0.000(3)
C53 0.031(3) 0.040(3) 0.030(3) 0.005(2) 0.008(2) 0.000(2)
C54 0.035(3) 0.058(4) 0.037(3) 0.006(3) 0.004(3) 0.003(3)
C55 0.039(3) 0.084(5) 0.046(4) -0.001(4) -0.004(3) 0.007(3)
C56 0.044(4) 0.083(5) 0.052(4) -0.020(4) 0.002(3) -0.014(4)
C57 0.041(3) 0.047(4) 0.069(5) -0.007(3) 0.005(3) -0.005(3)
C58 0.038(3) 0.042(3) 0.044(4) 0.001(3) 0.008(3) -0.003(2)
C40 0.029(3) 0.037(3) 0.025(3) 0.004(2) 0.005(2) -0.008(2)
C39 0.040(3) 0.037(3) 0.034(3) -0.002(2) 0.001(3) -0.006(2)
C38 0.054(4) 0.052(4) 0.049(4) -0.014(3) -0.005(3) -0.008(3)
C37 0.052(4) 0.071(5) 0.055(4) -0.013(4) -0.017(4) -0.011(3)
C36 0.052(4) 0.063(4) 0.046(4) -0.001(3) -0.001(3) -0.006(3)
C35 0.026(3) 0.045(3) 0.038(3) 0.009(3) -0.003(2) -0.007(2)
C34 0.021(2) 0.045(3) 0.041(3) 0.014(3) 0.001(2) 0.001(2)
C28A 0.030(4) 0.034(5) 0.034(5) 0.010(4) 0.016(4) 0.011(3)
C29A 0.046(5) 0.034(6) 0.052(7) 0.005(5) 0.024(4) 0.012(4)
C30A 0.058(6) 0.051(6) 0.058(7) 0.003(5) 0.020(6) 0.028(4)
C31A 0.045(5) 0.054(6) 0.074(7) 0.015(5) 0.015(5) 0.026(4)
C32A 0.031(4) 0.043(5) 0.046(6) 0.018(4) 0.009(4) 0.008(4)
C33A 0.028(4) 0.034(5) 0.040(5) 0.013(4) 0.016(4) 0.009(3)
C28B 0.042(7) 0.035(6) 0.039(7) 0.009(6) 0.015(6) 0.008(5)
C29B 0.047(6) 0.040(7) 0.047(9) 0.004(6) 0.014(6) 0.012(7)
C30B 0.049(7) 0.044(7) 0.058(9) 0.009(7) 0.026(7) 0.014(6)
C31B 0.047(7) 0.047(8) 0.079(9) 0.011(8) 0.007(7) 0.008(6)
C32B 0.043(6) 0.045(7) 0.058(10) 0.012(7) 0.009(6) 0.003(6)
C33B 0.041(6) 0.036(7) 0.049(7) 0.009(6) 0.004(6) 0.001(5)
C27 0.037(3) 0.019(2) 0.028(3) 0.001(2) 0.015(2) 0.000(2)
C26 0.041(3) 0.025(2) 0.022(3) 0.001(2) 0.012(2) -0.002(2)
C25 0.050(3) 0.029(3) 0.029(3) -0.003(2) 0.013(3) -0.006(2)
C24 0.055(4) 0.034(3) 0.030(3) -0.002(2) 0.002(3) -0.012(3)
C23 0.035(3) 0.040(3) 0.027(3) 0.001(2) 0.002(2) -0.006(2)
C22 0.034(3) 0.029(3) 0.026(3) -0.001(2) 0.007(2) 0.000(2)
C21 0.030(3) 0.023(2) 0.024(3) 0.0047(19) 0.006(2) -0.0030(19)
C71 0.022(2) 0.023(2) 0.027(3) 0.000(2) 0.006(2) 0.0008(18)
C76 0.027(2) 0.029(2) 0.024(3) -0.003(2) 0.003(2) -0.002(2)
C75 0.033(3) 0.027(2) 0.031(3) 0.002(2) 0.000(2) 0.002(2)
C74 0.043(3) 0.026(3) 0.035(3) -0.005(2) 0.005(3) 0.004(2)
C73 0.053(3) 0.034(3) 0.029(3) -0.006(2) 0.007(3) 0.002(3)
C72 0.039(3) 0.031(3) 0.023(3) 0.000(2) 0.000(2) -0.001(2)
C65 0.035(3) 0.018(2) 0.024(3) -0.0002(19) 0.004(2) -0.0009(19)
C66 0.037(3) 0.029(3) 0.033(3) 0.003(2) -0.001(2) -0.001(2)
C67 0.050(3) 0.024(3) 0.043(3) 0.004(2) -0.012(3) 0.002(2)
C68 0.073(4) 0.024(3) 0.023(3) 0.002(2) 0.001(3) -0.002(3)
C69 0.054(4) 0.040(3) 0.035(3) 0.005(3) 0.018(3) 0.002(3)
C70 0.037(3) 0.033(3) 0.030(3) 0.006(2) 0.009(2) -0.003(2)
C59 0.027(2) 0.031(3) 0.020(2) -0.005(2) 0.004(2) -0.001(2)
C60 0.026(2) 0.029(2) 0.028(3) -0.004(2) 0.004(2) 0.001(2)
C61 0.026(3) 0.048(3) 0.032(3) -0.006(2) 0.002(2) -0.002(2)
C62 0.032(3) 0.067(4) 0.062(4) -0.033(4) 0.003(3) -0.011(3)
C63 0.050(4) 0.059(4) 0.103(6) -0.060(4) 0.000(4) -0.002(3)
C64 0.026(3) 0.047(3) 0.075(5) -0.028(3) 0.002(3) 0.003(2)
C77 0.028(2) 0.027(2) 0.028(3) 0.001(2) 0.003(2) -0.004(2)
C78 0.030(3) 0.027(2) 0.026(3) 0.000(2) 0.003(2) 0.000(2)
C79 0.026(2) 0.026(2) 0.031(3) 0.005(2) 0.004(2) -0.0031(19)
C80 0.024(2) 0.029(2) 0.028(3) 0.002(2) 0.002(2) -0.0018(19)
C1S 0.080(5) 0.046(4) 0.079(6) -0.005(4) -0.006(4) 0.006(4)
Cl1 0.155(2) 0.0591(11) 0.0585(12) -0.0093(9) -0.0145(13) 0.0275(13)
Cl2 0.1015(15) 0.0624(11) 0.0638(12) -0.0082(9) -0.0002(11) -0.0300(11)
C2S 0.166(16) 0.164(16) 0.092(10) 0.065(11) 0.056(11) 0.096(13)
Cl3 0.0765(18) 0.0670(17) 0.141(3) 0.0183(18) 0.048(2) 0.0117(14)
Cl4 0.100(2) 0.108(3) 0.206(5) -0.078(3) 0.090(3) -0.054(2)

loop_
_atom_type_symbol
_atom_type_description
_atom_type_scat_dispersion_real
_atom_type_scat_dispersion_imag
_atom_type_scat_source
C C 0.0181 0.0091 'International Tables Vol C Tables 4.2.6.8 and 6.1.1.4'
N N 0.0311 0.0180 'International Tables Vol C Tables 4.2.6.8 and 6.1.1.4'
O O 0.0492 0.0322 'International Tables Vol C Tables 4.2.6.8 and 6.1.1.4'
F F 0.0727 0.0534 'International Tables Vol C Tables 4.2.6.8 and 6.1.1.4'
P P 0.2955 0.4335 'International Tables Vol C Tables 4.2.6.8 and 6.1.1.4'
Os Os -4.9801 6.2216 'International Tables Vol C Tables 4.2.6.8 and 6.1.1.4'
Cl Cl 0.3639 0.7018 'International Tables Vol C Tables 4.2.6.8 and 6.1.1.4'
H H 0.0000 0.0000 'International Tables Vol C Tables 4.2.6.8 and 6.1.1.4'

loop_
_geom_angle_atom_site_label_1
_geom_angle_atom_site_label_2
_geom_angle_atom_site_label_3
_geom_angle
_geom_angle_site_symmetry_1
_geom_angle_site_symmetry_3
_geom_angle_publ_flag
N1 Os1 N2 83.51(16) . . ?
N1 Os1 O1 93.11(15) . . ?
N2 Os1 O1 175.90(15) . . ?
N1 Os1 O2 176.70(15) . . ?
N2 Os1 O2 93.62(14) . . ?
O1 Os1 O2 89.82(13) . . ?
N1 Os1 N5 87.86(17) . . ?
N2 Os1 N5 92.60(17) . . ?
O1 Os1 N5 89.58(16) . . ?
O2 Os1 N5 90.65(15) . . ?
N1 Os1 N7 90.71(17) . . ?
N2 Os1 N7 88.40(16) . . ?
O1 Os1 N7 89.32(15) . . ?
O2 Os1 N7 90.84(14) . . ?
N5 Os1 N7 178.15(17) . . ?
N3 Os2 N4 83.19(18) . . ?
N3 Os2 O4 175.90(15) . . ?
N4 Os2 O4 93.45(16) . . ?
N3 Os2 O3 93.88(15) . . ?
N4 Os2 O3 177.05(16) . . ?
O4 Os2 O3 89.50(13) . . ?
N3 Os2 N6 91.66(16) . . ?
N4 Os2 N6 88.47(17) . . ?
O4 Os2 N6 90.59(15) . . ?
O3 Os2 N6 91.27(14) . . ?
N3 Os2 N8 89.76(16) . . ?
N4 Os2 N8 90.19(17) . . ?
O4 Os2 N8 87.91(15) . . ?
O3 Os2 N8 90.16(15) . . ?
N6 Os2 N8 177.92(16) . . ?
N5 P1 C53 113.9(2) . . ?
N5 P1 C47 106.9(3) . . ?
C53 P1 C47 106.8(3) . . ?
N5 P1 C41 115.2(2) . . ?
C53 P1 C41 106.2(2) . . ?
C47 P1 C41 107.3(3) . . ?
N6 P2 C65 109.0(2) . . ?
N6 P2 C59 114.1(2) . . ?
C65 P2 C59 105.6(2) . . ?
N6 P2 C71 114.8(2) . . ?
C65 P2 C71 106.2(2) . . ?
C59 P2 C71 106.5(2) . . ?
F6 P3 F5 89.5(3) . . ?
F6 P3 F1 179.1(3) . . ?
F5 P3 F1 90.9(4) . . ?
F6 P3 F4 89.6(3) . . ?
F5 P3 F4 91.6(3) . . ?
F1 P3 F4 91.1(3) . . ?
F6 P3 F2 91.2(3) . . ?
F5 P3 F2 91.0(3) . . ?
F1 P3 F2 88.0(3) . . ?
F4 P3 F2 177.2(3) . . ?
F6 P3 F3 90.8(3) . . ?
F5 P3 F3 179.4(4) . . ?
F1 P3 F3 88.8(4) . . ?
F4 P3 F3 87.9(3) . . ?
F2 P3 F3 89.4(3) . . ?
F7 P4 F10 91.5(3) . . ?
F7 P4 F8 93.0(4) . . ?
F10 P4 F8 175.4(4) . . ?
F7 P4 F11 91.7(3) . . ?
F10 P4 F11 90.4(2) . . ?
F8 P4 F11 90.5(2) . . ?
F7 P4 F12 178.6(3) . . ?
F10 P4 F12 87.5(3) . . ?
F8 P4 F12 88.0(4) . . ?
F11 P4 F12 89.3(3) . . ?
F7 P4 F9 88.3(2) . . ?
F10 P4 F9 90.3(2) . . ?
F8 P4 F9 88.8(2) . . ?
F11 P4 F9 179.3(2) . . ?
F12 P4 F9 90.8(3) . . ?
C20 O2 Os1 124.5(3) . . ?
C1 O1 Os1 123.1(3) . . ?
C40 O4 Os2 123.4(3) . . ?
C21 O3 Os2 124.2(3) . . ?
C14 N2 C13 122.1(4) . . ?
C14 N2 Os1 125.3(3) . . ?
C13 N2 Os1 112.5(3) . . ?
C7 N1 C8 122.2(4) . . ?
C7 N1 Os1 125.2(4) . . ?
C8 N1 Os1 112.2(3) . . ?
P1 N5 Os1 132.0(3) . . ?
P1 N5 H5N 114.0 . . ?
Os1 N5 H5N 114.0 . . ?
C80 N7 C77 115.6(4) . . ?
C80 N7 Os1 122.2(3) . . ?
C77 N7 Os1 121.9(3) . . ?
C34 N4 C33A 121.6(5) . . ?
C34 N4 C33B 121.5(7) . . ?
C33A N4 C33B 24.5(6) . . ?
C34 N4 Os2 124.9(4) . . ?
C33A N4 Os2 112.7(4) . . ?
C33B N4 Os2 111.3(6) . . ?
C27 N3 C28B 119.4(7) . . ?
C27 N3 C28A 122.4(5) . . ?
C28B N3 C28A 22.3(6) . . ?
C27 N3 Os2 124.9(3) . . ?
C28B N3 Os2 113.8(7) . . ?
C28A N3 Os2 112.1(5) . . ?
P2 N6 Os2 131.1(2) . . ?
P2 N6 H6N 114.5 . . ?
Os2 N6 H6N 114.5 . . ?
C78 N8 C79 116.2(4) . . ?
C78 N8 Os2 120.6(3) . . ?
C79 N8 Os2 123.0(3) . . ?
O2 C20 C19 117.3(4) . . ?
O2 C20 C15 124.6(4) . . ?
C19 C20 C15 118.1(4) . . ?
C18 C19 C20 122.2(5) . . ?
C18 C19 H19A 118.9 . . ?
C20 C19 H19A 118.9 . . ?
C19 C18 C17 120.4(5) . . ?
C19 C18 H18A 119.8 . . ?
C17 C18 H18A 119.8 . . ?
C16 C17 C18 119.2(5) . . ?
C16 C17 H17A 120.4 . . ?
C18 C17 H17A 120.4 . . ?
C17 C16 C15 122.5(6) . . ?
C17 C16 H16A 118.8 . . ?
C15 C16 H16A 118.8 . . ?
C16 C15 C20 117.6(5) . . ?
C16 C15 C14 116.2(5) . . ?
C20 C15 C14 126.1(4) . . ?
N2 C14 C15 125.8(4) . . ?
N2 C14 H14A 117.1 . . ?
C15 C14 H14A 117.1 . . ?
C8 C13 C12 114.7(5) . . ?
C8 C13 N2 112.0(5) . . ?
C12 C13 N2 117.8(5) . . ?
C8 C13 H13A 103.4 . . ?
C12 C13 H13A 103.4 . . ?
N2 C13 H13A 103.4 . . ?
C13 C12 C11 112.3(6) . . ?
C13 C12 H12A 109.1 . . ?
C11 C12 H12A 109.1 . . ?
C13 C12 H12B 109.1 . . ?
C11 C12 H12B 109.1 . . ?
H12A C12 H12B 107.9 . . ?
C10 C11 C12 117.2(6) . . ?
C10 C11 H11A 108.0 . . ?
C12 C11 H11A 108.0 . . ?
C10 C11 H11B 108.0 . . ?
C12 C11 H11B 108.0 . . ?
H11A C11 H11B 107.2 . . ?
C11 C10 C9 116.8(6) . . ?
C11 C10 H10A 108.1 . . ?
C9 C10 H10A 108.1 . . ?
C11 C10 H10B 108.1 . . ?
C9 C10 H10B 108.1 . . ?
H10A C10 H10B 107.3 . . ?
C8 C9 C10 110.4(6) . . ?
C8 C9 H9A 109.6 . . ?
C10 C9 H9A 109.6 . . ?
C8 C9 H9B 109.6 . . ?
C10 C9 H9B 109.6 . . ?
H9A C9 H9B 108.1 . . ?
C13 C8 N1 110.3(5) . . ?
C13 C8 C9 114.9(6) . . ?
N1 C8 C9 117.8(5) . . ?
C13 C8 H8A 104.0 . . ?
N1 C8 H8A 104.0 . . ?
C9 C8 H8A 104.0 . . ?
N1 C7 C6 124.9(5) . . ?
N1 C7 H7A 117.5 . . ?
C6 C7 H7A 117.5 . . ?
C1 C6 C5 117.9(5) . . ?
C1 C6 C7 125.8(5) . . ?
C5 C6 C7 116.2(5) . . ?
C4 C5 C6 122.1(6) . . ?
C4 C5 H5A 118.9 . . ?
C6 C5 H5A 118.9 . . ?
C5 C4 C3 119.0(6) . . ?
C5 C4 H4A 120.5 . . ?
C3 C4 H4A 120.5 . . ?
C2 C3 C4 121.2(6) . . ?
C2 C3 H3A 119.4 . . ?
C4 C3 H3A 119.4 . . ?
C3 C2 C1 121.5(5) . . ?
C3 C2 H2A 119.2 . . ?
C1 C2 H2A 119.2 . . ?
O1 C1 C2 116.6(5) . . ?
O1 C1 C6 125.0(5) . . ?
C2 C1 C6 118.3(5) . . ?
C42 C41 C46 119.1(5) . . ?
C42 C41 P1 121.1(4) . . ?
C46 C41 P1 119.7(4) . . ?
C41 C42 C43 120.6(5) . . ?
C41 C42 H42A 119.7 . . ?
C43 C42 H42A 119.7 . . ?
C44 C43 C42 120.0(5) . . ?
C44 C43 H43A 120.0 . . ?
C42 C43 H43A 120.0 . . ?
C45 C44 C43 119.9(5) . . ?
C45 C44 H44A 120.0 . . ?
C43 C44 H44A 120.0 . . ?
C44 C45 C46 120.9(5) . . ?
C44 C45 H45A 119.5 . . ?
C46 C45 H45A 119.5 . . ?
C45 C46 C41 119.4(5) . . ?
C45 C46 H46A 120.3 . . ?
C41 C46 H46A 120.3 . . ?
C48 C47 C52 120.0(6) . . ?
C48 C47 P1 119.8(5) . . ?
C52 C47 P1 120.2(5) . . ?
C47 C52 C51 118.8(7) . . ?
C47 C52 H52A 120.6 . . ?
C51 C52 H52A 120.6 . . ?
C50 C51 C52 120.4(7) . . ?
C50 C51 H51A 119.8 . . ?
C52 C51 H51A 119.8 . . ?
C49 C50 C51 121.1(7) . . ?
C49 C50 H50A 119.5 . . ?
C51 C50 H50A 119.5 . . ?
C50 C49 C48 119.2(8) . . ?
C50 C49 H49A 120.4 . . ?
C48 C49 H49A 120.4 . . ?
C47 C48 C49 120.6(7) . . ?
C47 C48 H48A 119.7 . . ?
C49 C48 H48A 119.7 . . ?
C54 C53 C58 120.2(6) . . ?
C54 C53 P1 117.4(4) . . ?
C58 C53 P1 122.3(4) . . ?
C55 C54 C53 119.4(6) . . ?
C55 C54 H54A 120.3 . . ?
C53 C54 H54A 120.3 . . ?
C54 C55 C56 120.3(6) . . ?
C54 C55 H55A 119.8 . . ?
C56 C55 H55A 119.8 . . ?
C57 C56 C55 119.9(6) . . ?
C57 C56 H56A 120.0 . . ?
C55 C56 H56A 120.0 . . ?
C56 C57 C58 120.6(6) . . ?
C56 C57 H57A 119.7 . . ?
C58 C57 H57A 119.7 . . ?
C57 C58 C53 119.5(6) . . ?
C57 C58 H58A 120.3 . . ?
C53 C58 H58A 120.3 . . ?
O4 C40 C39 116.6(5) . . ?
O4 C40 C35 125.1(5) . . ?
C39 C40 C35 118.3(5) . . ?
C38 C39 C40 121.4(6) . . ?
C38 C39 H39A 119.3 . . ?
C40 C39 H39A 119.3 . . ?
C39 C38 C37 120.4(6) . . ?
C39 C38 H38A 119.8 . . ?
C37 C38 H38A 119.8 . . ?
C36 C37 C38 119.1(6) . . ?
C36 C37 H37A 120.5 . . ?
C38 C37 H37A 120.5 . . ?
C37 C36 C35 123.3(7) . . ?
C37 C36 H36A 118.3 . . ?
C35 C36 H36A 118.3 . . ?
C36 C35 C34 116.9(5) . . ?
C36 C35 C40 117.5(6) . . ?
C34 C35 C40 125.5(5) . . ?
N4 C34 C35 125.5(5) . . ?
N4 C34 H34A 117.2 . . ?
C35 C34 H34A 117.2 . . ?
N3 C28A C29A 115.4(9) . . ?
N3 C28A C33A 109.6(8) . . ?
C29A C28A C33A 109.3(11) . . ?
N3 C28A H28A 107.4 . . ?
C29A C28A H28A 107.4 . . ?
C33A C28A H28A 107.4 . . ?
C28A C29A C30A 108.3(13) . . ?
C28A C29A H29A 110.0 . . ?
C30A C29A H29A 110.0 . . ?
C28A C29A H29B 110.0 . . ?
C30A C29A H29B 110.0 . . ?
H29A C29A H29B 108.4 . . ?
C31A C30A C29A 111.5(13) . . ?
C31A C30A H30A 109.3 . . ?
C29A C30A H30A 109.3 . . ?
C31A C30A H30B 109.3 . . ?
C29A C30A H30B 109.3 . . ?
H30A C30A H30B 108.0 . . ?
C30A C31A C32A 112.2(13) . . ?
C30A C31A H31A 109.2 . . ?
C32A C31A H31A 109.2 . . ?
C30A C31A H31B 109.2 . . ?
C32A C31A H31B 109.2 . . ?
H31A C31A H31B 107.9 . . ?
C33A C32A C31A 103.8(10) . . ?
C33A C32A H32A 111.0 . . ?
C31A C32A H32A 111.0 . . ?
C33A C32A H32B 111.0 . . ?
C31A C32A H32B 111.0 . . ?
H32A C32A H32B 109.0 . . ?
N4 C33A C28A 106.0(7) . . ?
N4 C33A C32A 114.5(9) . . ?
C28A C33A C32A 111.3(10) . . ?
N4 C33A H33A 108.3 . . ?
C28A C33A H33A 108.3 . . ?
C32A C33A H33A 108.3 . . ?
N3 C28B C29B 119.5(15) . . ?
N3 C28B C33B 105.1(13) . . ?
C29B C28B C33B 110.9(17) . . ?
N3 C28B H28B 106.9 . . ?
C29B C28B H28B 106.9 . . ?
C33B C28B H28B 106.9 . . ?
C28B C29B C30B 111(2) . . ?
C28B C29B H29C 109.4 . . ?
C30B C29B H29C 109.4 . . ?
C28B C29B H29D 109.4 . . ?
C30B C29B H29D 109.4 . . ?
H29C C29B H29D 108.0 . . ?
C29B C30B C31B 113(2) . . ?
C29B C30B H30C 109.0 . . ?
C31B C30B H30C 109.0 . . ?
C29B C30B H30D 109.0 . . ?
C31B C30B H30D 109.0 . . ?
H30C C30B H30D 107.8 . . ?
C32B C31B C30B 109.9(19) . . ?
C32B C31B H31C 109.7 . . ?
C30B C31B H31C 109.7 . . ?
C32B C31B H31D 109.7 . . ?
C30B C31B H31D 109.7 . . ?
H31C C31B H31D 108.2 . . ?
C33B C32B C31B 113(2) . . ?
C33B C32B H32C 108.9 . . ?
C31B C32B H32C 108.9 . . ?
C33B C32B H32D 108.9 . . ?
C31B C32B H32D 108.9 . . ?
H32C C32B H32D 107.7 . . ?
N4 C33B C32B 114.7(13) . . ?
N4 C33B C28B 110.1(12) . . ?
C32B C33B C28B 106.8(16) . . ?
N4 C33B H33B 108.4 . . ?
C32B C33B H33B 108.4 . . ?
C28B C33B H33B 108.4 . . ?
N3 C27 C26 125.7(5) . . ?
N3 C27 H27A 117.1 . . ?
C26 C27 H27A 117.1 . . ?
C25 C26 C21 118.2(5) . . ?
C25 C26 C27 115.5(5) . . ?
C21 C26 C27 126.3(5) . . ?
C24 C25 C26 122.1(5) . . ?
C24 C25 H25A 118.9 . . ?
C26 C25 H25A 118.9 . . ?
C25 C24 C23 119.1(5) . . ?
C25 C24 H24A 120.4 . . ?
C23 C24 H24A 120.4 . . ?
C22 C23 C24 120.3(5) . . ?
C22 C23 H23A 119.9 . . ?
C24 C23 H23A 119.9 . . ?
C23 C22 C21 121.7(5) . . ?
C23 C22 H22A 119.2 . . ?
C21 C22 H22A 119.2 . . ?
O3 C21 C22 116.5(4) . . ?
O3 C21 C26 124.9(4) . . ?
C22 C21 C26 118.5(5) . . ?
C72 C71 C76 119.2(4) . . ?
C72 C71 P2 119.4(4) . . ?
C76 C71 P2 121.3(4) . . ?
C75 C76 C71 120.0(5) . . ?
C75 C76 H76A 120.0 . . ?
C71 C76 H76A 120.0 . . ?
C76 C75 C74 120.5(5) . . ?
C76 C75 H75A 119.7 . . ?
C74 C75 H75A 119.7 . . ?
C73 C74 C75 119.5(5) . . ?
C73 C74 H74A 120.3 . . ?
C75 C74 H74A 120.3 . . ?
C74 C73 C72 120.7(5) . . ?
C74 C73 H73A 119.7 . . ?
C72 C73 H73A 119.7 . . ?
C73 C72 C71 120.1(5) . . ?
C73 C72 H72A 119.9 . . ?
C71 C72 H72A 119.9 . . ?
C70 C65 C66 119.1(5) . . ?
C70 C65 P2 119.5(4) . . ?
C66 C65 P2 121.0(4) . . ?
C65 C66 C67 119.5(5) . . ?
C65 C66 H66A 120.2 . . ?
C67 C66 H66A 120.2 . . ?
C68 C67 C66 120.2(5) . . ?
C68 C67 H67A 119.9 . . ?
C66 C67 H67A 119.9 . . ?
C69 C68 C67 120.8(5) . . ?
C69 C68 H68A 119.6 . . ?
C67 C68 H68A 119.6 . . ?
C68 C69 C70 120.0(6) . . ?
C68 C69 H69A 120.0 . . ?
C70 C69 H69A 120.0 . . ?
C65 C70 C69 120.3(5) . . ?
C65 C70 H70A 119.8 . . ?
C69 C70 H70A 119.8 . . ?
C64 C59 C60 119.7(5) . . ?
C64 C59 P2 117.3(4) . . ?
C60 C59 P2 122.9(4) . . ?
C61 C60 C59 120.2(5) . . ?
C61 C60 H60A 119.9 . . ?
C59 C60 H60A 119.9 . . ?
C62 C61 C60 120.3(5) . . ?
C62 C61 H61A 119.9 . . ?
C60 C61 H61A 119.9 . . ?
C61 C62 C63 119.9(5) . . ?
C61 C62 H62A 120.0 . . ?
C63 C62 H62A 120.0 . . ?
C62 C63 C64 120.7(6) . . ?
C62 C63 H63A 119.7 . . ?
C64 C63 H63A 119.7 . . ?
C59 C64 C63 119.1(5) . . ?
C59 C64 H64A 120.4 . . ?
C63 C64 H64A 120.4 . . ?
N7 C77 C78 122.1(4) . . ?
N7 C77 H77A 118.9 . . ?
C78 C77 H77A 118.9 . . ?
N8 C78 C77 121.8(5) . . ?
N8 C78 H78A 119.1 . . ?
C77 C78 H78A 119.1 . . ?
N8 C79 C80 122.3(4) . . ?
N8 C79 H79A 118.9 . . ?
C80 C79 H79A 118.9 . . ?
N7 C80 C79 121.7(5) . . ?
N7 C80 H80A 119.1 . . ?
C79 C80 H80A 119.1 . . ?
Cl1 C1S Cl2 113.1(4) . . ?
Cl1 C1S H1SA 109.0 . . ?
Cl2 C1S H1SA 109.0 . . ?
Cl1 C1S H1SB 109.0 . . ?
Cl2 C1S H1SB 109.0 . . ?
H1SA C1S H1SB 107.8 . . ?
Cl4 C2S Cl3 114.8(8) . . ?
Cl4 C2S H2S1 108.6 . . ?
Cl3 C2S H2S1 108.6 . . ?
Cl4 C2S H2S2 108.6 . . ?
Cl3 C2S H2S2 108.6 . . ?
H2S1 C2S H2S2 107.5 . . ?

loop_
_geom_bond_atom_site_label_1
_geom_bond_atom_site_label_2
_geom_bond_distance
_geom_bond_site_symmetry_2
_geom_bond_publ_flag
Os1 N1 1.995(4) . ?
Os1 N2 1.999(4) . ?
Os1 O1 2.016(3) . ?
Os1 O2 2.023(3) . ?
Os1 N5 2.068(4) . ?
Os1 N7 2.074(4) . ?
Os2 N3 1.996(4) . ?
Os2 N4 1.998(4) . ?
Os2 O4 2.010(3) . ?
Os2 O3 2.025(3) . ?
Os2 N6 2.058(4) . ?
Os2 N8 2.066(4) . ?
P1 N5 1.610(4) . ?
P1 C53 1.800(6) . ?
P1 C47 1.807(6) . ?
P1 C41 1.807(5) . ?
P2 N6 1.612(4) . ?
P2 C65 1.800(5) . ?
P2 C59 1.800(5) . ?
P2 C71 1.804(5) . ?
P3 F6 1.557(4) . ?
P3 F5 1.562(5) . ?
P3 F1 1.567(5) . ?
P3 F4 1.570(5) . ?
P3 F2 1.585(4) . ?
P3 F3 1.595(5) . ?
P4 F7 1.558(5) . ?
P4 F10 1.574(4) . ?
P4 F8 1.580(5) . ?
P4 F11 1.585(4) . ?
P4 F12 1.588(5) . ?
P4 F9 1.604(4) . ?
O2 C20 1.325(6) . ?
O1 C1 1.318(6) . ?
O4 C40 1.321(6) . ?
O3 C21 1.327(6) . ?
N2 C14 1.290(6) . ?
N2 C13 1.491(7) . ?
N1 C7 1.298(7) . ?
N1 C8 1.484(7) . ?
N5 H5N 0.8800 . ?
N7 C80 1.358(6) . ?
N7 C77 1.358(6) . ?
N4 C34 1.290(7) . ?
N4 C33A 1.490(11) . ?
N4 C33B 1.512(18) . ?
N3 C27 1.307(7) . ?
N3 C28B 1.48(2) . ?
N3 C28A 1.506(12) . ?
N6 H6N 0.8800 . ?
N8 C78 1.346(6) . ?
N8 C79 1.350(6) . ?
C20 C19 1.403(7) . ?
C20 C15 1.428(7) . ?
C19 C18 1.372(7) . ?
C19 H19A 0.9500 . ?
C18 C17 1.387(8) . ?
C18 H18A 0.9500 . ?
C17 C16 1.368(8) . ?
C17 H17A 0.9500 . ?
C16 C15 1.422(7) . ?
C16 H16A 0.9500 . ?
C15 C14 1.441(7) . ?
C14 H14A 0.9500 . ?
C13 C8 1.468(9) . ?
C13 C12 1.482(8) . ?
C13 H13A 1.0000 . ?
C12 C11 1.517(8) . ?
C12 H12A 0.9900 . ?
C12 H12B 0.9900 . ?
C11 C10 1.459(10) . ?
C11 H11A 0.9900 . ?
C11 H11B 0.9900 . ?
C10 C9 1.514(9) . ?
C10 H10A 0.9900 . ?
C10 H10B 0.9900 . ?
C9 C8 1.501(8) . ?
C9 H9A 0.9900 . ?
C9 H9B 0.9900 . ?
C8 H8A 1.0000 . ?
C7 C6 1.434(7) . ?
C7 H7A 0.9500 . ?
C6 C1 1.423(7) . ?
C6 C5 1.431(8) . ?
C5 C4 1.353(9) . ?
C5 H5A 0.9500 . ?
C4 C3 1.396(9) . ?
C4 H4A 0.9500 . ?
C3 C2 1.363(8) . ?
C3 H3A 0.9500 . ?
C2 C1 1.400(7) . ?
C2 H2A 0.9500 . ?
C41 C42 1.378(8) . ?
C41 C46 1.408(7) . ?
C42 C43 1.387(7) . ?
C42 H42A 0.9500 . ?
C43 C44 1.378(8) . ?
C43 H43A 0.9500 . ?
C44 C45 1.373(8) . ?
C44 H44A 0.9500 . ?
C45 C46 1.380(8) . ?
C45 H45A 0.9500 . ?
C46 H46A 0.9500 . ?
C47 C48 1.384(9) . ?
C47 C52 1.389(9) . ?
C52 C51 1.396(10) . ?
C52 H52A 0.9500 . ?
C51 C50 1.370(12) . ?
C51 H51A 0.9500 . ?
C50 C49 1.370(11) . ?
C50 H50A 0.9500 . ?
C49 C48 1.388(10) . ?
C49 H49A 0.9500 . ?
C48 H48A 0.9500 . ?
C53 C54 1.393(8) . ?
C53 C58 1.394(8) . ?
C54 C55 1.380(9) . ?
C54 H54A 0.9500 . ?
C55 C56 1.391(11) . ?
C55 H55A 0.9500 . ?
C56 C57 1.376(10) . ?
C56 H56A 0.9500 . ?
C57 C58 1.379(8) . ?
C57 H57A 0.9500 . ?
C58 H58A 0.9500 . ?
C40 C39 1.415(8) . ?
C40 C35 1.433(7) . ?
C39 C38 1.376(8) . ?
C39 H39A 0.9500 . ?
C38 C37 1.410(10) . ?
C38 H38A 0.9500 . ?
C37 C36 1.348(10) . ?
C37 H37A 0.9500 . ?
C36 C35 1.419(8) . ?
C36 H36A 0.9500 . ?
C35 C34 1.432(8) . ?
C34 H34A 0.9500 . ?
C28A C29A 1.519(14) . ?
C28A C33A 1.523(12) . ?
C28A H28A 1.0000 . ?
C29A C30A 1.538(15) . ?
C29A H29A 0.9900 . ?
C29A H29B 0.9900 . ?
C30A C31A 1.495(15) . ?
C30A H30A 0.9900 . ?
C30A H30B 0.9900 . ?
C31A C32A 1.568(14) . ?
C31A H31A 0.9900 . ?
C31A H31B 0.9900 . ?
C32A C33A 1.556(12) . ?
C32A H32A 0.9900 . ?
C32A H32B 0.9900 . ?
C33A H33A 1.0000 . ?
C28B C29B 1.519(17) . ?
C28B C33B 1.531(16) . ?
C28B H28B 1.0000 . ?
C29B C30B 1.531(18) . ?
C29B H29C 0.9900 . ?
C29B H29D 0.9900 . ?
C30B C31B 1.537(18) . ?
C30B H30C 0.9900 . ?
C30B H30D 0.9900 . ?
C31B C32B 1.527(18) . ?
C31B H31C 0.9900 . ?
C31B H31D 0.9900 . ?
C32B C33B 1.520(17) . ?
C32B H32C 0.9900 . ?
C32B H32D 0.9900 . ?
C33B H33B 1.0000 . ?
C27 C26 1.435(7) . ?
C27 H27A 0.9500 . ?
C26 C25 1.418(7) . ?
C26 C21 1.424(7) . ?
C25 C24 1.367(8) . ?
C25 H25A 0.9500 . ?
C24 C23 1.403(8) . ?
C24 H24A 0.9500 . ?
C23 C22 1.377(7) . ?
C23 H23A 0.9500 . ?
C22 C21 1.400(7) . ?
C22 H22A 0.9500 . ?
C71 C72 1.394(7) . ?
C71 C76 1.394(7) . ?
C76 C75 1.379(7) . ?
C76 H76A 0.9500 . ?
C75 C74 1.397(7) . ?
C75 H75A 0.9500 . ?
C74 C73 1.368(8) . ?
C74 H74A 0.9500 . ?
C73 C72 1.389(7) . ?
C73 H73A 0.9500 . ?
C72 H72A 0.9500 . ?
C65 C70 1.388(7) . ?
C65 C66 1.396(7) . ?
C66 C67 1.396(8) . ?
C66 H66A 0.9500 . ?
C67 C68 1.371(9) . ?
C67 H67A 0.9500 . ?
C68 C69 1.360(9) . ?
C68 H68A 0.9500 . ?
C69 C70 1.391(8) . ?
C69 H69A 0.9500 . ?
C70 H70A 0.9500 . ?
C59 C64 1.378(7) . ?
C59 C60 1.387(7) . ?
C60 C61 1.385(7) . ?
C60 H60A 0.9500 . ?
C61 C62 1.357(8) . ?
C61 H61A 0.9500 . ?
C62 C63 1.379(9) . ?
C62 H62A 0.9500 . ?
C63 C64 1.394(8) . ?
C63 H63A 0.9500 . ?
C64 H64A 0.9500 . ?
C77 C78 1.366(7) . ?
C77 H77A 0.9500 . ?
C78 H78A 0.9500 . ?
C79 C80 1.362(7) . ?
C79 H79A 0.9500 . ?
C80 H80A 0.9500 . ?
C1S Cl1 1.716(8) . ?
C1S Cl2 1.765(8) . ?
C1S H1SA 0.9900 . ?
C1S H1SB 0.9900 . ?
C2S Cl4 1.690(15) . ?
C2S Cl3 1.723(14) . ?
C2S H2S1 0.9900 . ?
C2S H2S2 0.9900 . ?
